data_2242475
loop_
_publ_author_name
'Blignaut, Jacques'
'Lemmerer, Andreas'

_publ_section_title
;
 An investigation to elucidate the factors dictating the crystal structure
 of seven ammonium carboxylate molecular salts
;
_journal_issue 5
_journal_name_full 'Acta Crystallographica Section E'
_journal_page_first 580
_journal_page_last 586
_journal_paper_doi 10.1107/S2056989017017856
_journal_volume 74
_journal_year 2018
_chemical_formula_moiety 'C8 H18 N +, C7 H4 Br O2 -'
_chemical_formula_sum 'C15 H22 Br N O2'
_chemical_formula_weight 328.24
_chemical_name_common '(S)-1-cyclohexylethylammonium 4-bromobenzoate'
_chemical_name_systematic
;
(<i>S</i>)-1-Cyclohexylethan-1-aminium 4-bromobenzoate'
;
_space_group_IT_number 19
_symmetry_cell_setting orthorhombic
_symmetry_space_group_name_Hall 'P 2ac 2ab'
_symmetry_space_group_name_H-M 'P 21 21 21'
_atom_sites_solution_hydrogens geom
_audit_conform_dict_name cif_core.dic
_audit_conform_dict_version 2.4.3
_audit_creation_method 'WinGX routine CIF_UPDATE'
_cell_angle_alpha 90
_cell_angle_beta 90
_cell_angle_gamma 90
_cell_formula_units_Z 4
_cell_length_a 6.2790(3)
_cell_length_b 15.6610(9)
_cell_length_c 15.8800(8)
_cell_measurement_reflns_used 9958
_cell_measurement_temperature 173(2)
_cell_measurement_theta_max 28.07
_cell_measurement_theta_min 3.49
_cell_volume 1561.57(14)
_computing_cell_refinement
;
SAINT-Plus (Bruker, 2016)
;
_computing_data_collection
;
APEX3 (Bruker, 2016)
;
_computing_data_reduction
;
SAINT-Plus (Bruker, 2016) and XPREP (Bruker, 2016)
;
_computing_molecular_graphics
;
ORTEP-3 for Windows (Farrugia, 2012) and DIAMOND (Brandenburg & Berndt,
1999)
;
_computing_publication_material
;
WinGX (Farrugia, 2012)
;
_computing_structure_refinement
;
SHELXL2017 (Sheldrick, 2015)
;
_computing_structure_solution
;
SHELXS97 (Sheldrick, 2008)
;
_diffrn_ambient_temperature 173(2)
_diffrn_measured_fraction_theta_full 0.997
_diffrn_measured_fraction_theta_max 0.997
_diffrn_measurement_device_type 'Bruker D8 Venture Photon CCD area detector'
_diffrn_measurement_method '\w scans'
_diffrn_radiation_monochromator graphite
_diffrn_radiation_type MoK\a
_diffrn_radiation_wavelength 0.71073
_diffrn_reflns_av_R_equivalents 0.0677
_diffrn_reflns_limit_h_max 7
_diffrn_reflns_limit_h_min -7
_diffrn_reflns_limit_k_max 18
_diffrn_reflns_limit_k_min -18
_diffrn_reflns_limit_l_max 19
_diffrn_reflns_limit_l_min -19
_diffrn_reflns_number 21006
_diffrn_reflns_theta_full 25.242
_diffrn_reflns_theta_max 25.493
_diffrn_reflns_theta_min 2.9
_diffrn_standards_number 0
_exptl_absorpt_coefficient_mu 2.631
_exptl_absorpt_correction_T_max 0.8462
_exptl_absorpt_correction_T_min 0.452
_exptl_absorpt_correction_type integration
_exptl_absorpt_process_details
;
(XPREP; Bruker, 2016)
;
_exptl_crystal_colour colourless
_exptl_crystal_density_diffrn 1.396
_exptl_crystal_density_method 'not measured'
_exptl_crystal_description needle
_exptl_crystal_F_000 680
_exptl_crystal_size_max 0.691
_exptl_crystal_size_mid 0.126
_exptl_crystal_size_min 0.098
_refine_diff_density_max 1.458
_refine_diff_density_min -0.481
_refine_ls_abs_structure_details
;
Flack <i>x</i> determined using 1026 quotients
[(<i>I</i>^+^)-(<i>I</i>^-^)]/[(<i>I</i>^+^)+(<i>I</i>^-^)]
(Parsons <i>et al.</i>,  2013)
;
_refine_ls_abs_structure_Flack 0.068(9)
_refine_ls_extinction_method none
_refine_ls_goodness_of_fit_ref 1.078
_refine_ls_hydrogen_treatment constr
_refine_ls_matrix_type full
_refine_ls_number_constraints 0
_refine_ls_number_parameters 174
_refine_ls_number_reflns 2913
_refine_ls_number_restraints 0
_refine_ls_restrained_S_all 1.078
_refine_ls_R_factor_all 0.0832
_refine_ls_R_factor_gt 0.0778
_refine_ls_shift/su_max 0
_refine_ls_shift/su_mean 0
_refine_ls_structure_factor_coef Fsqd
_refine_ls_weighting_details 'w=1/[\s^2^(Fo^2^)+(0.1114P)^2^+6.6115P] where P=(Fo^2^+2Fc^2^)/3'
_refine_ls_weighting_scheme calc
_refine_ls_wR_factor_gt 0.2051
_refine_ls_wR_factor_ref 0.2112
_reflns_number_gt 2687
_reflns_number_total 2913
_reflns_threshold_expression 'I > 2\s(I)'
_cod_data_source_file xi2001sup1.cif
_cod_data_source_block VII
_cod_database_code 2242475
_shelx_estimated_absorpt_t_min 0.264
_shelx_estimated_absorpt_t_max 0.783

loop_
_symmetry_equiv_pos_as_xyz
'x, y, z'
'-x+1/2, -y, z+1/2'
'x+1/2, -y+1/2, -z'
'-x, y+1/2, -z+1/2'

loop_
_atom_site_type_symbol
_atom_site_label
_atom_site_fract_x
_atom_site_fract_y
_atom_site_fract_z
_atom_site_U_iso_or_equiv
_atom_site_adp_type
_atom_site_calc_flag
_atom_site_occupancy
C C1 0.773(2) 0.0775(8) 0.3199(7) 0.053(3) Uani d 1
H H1 0.740942 0.015006 0.317739 0.064 Uiso calc 1
C C2 0.612(2) 0.1220(11) 0.2688(8) 0.068(4) Uani d 1
H H2A 0.638924 0.184264 0.269256 0.082 Uiso calc 1
H H2B 0.467953 0.111721 0.292398 0.082 Uiso calc 1
C C3 0.624(3) 0.0862(13) 0.1743(9) 0.084(5) Uani d 1
H H3A 0.595663 0.024063 0.173633 0.1 Uiso calc 1
H H3B 0.516609 0.114896 0.138545 0.1 Uiso calc 1
C C4 0.844(2) 0.1039(11) 0.1413(8) 0.077(5) Uani d 1
H H4A 0.85316 0.08645 0.081516 0.093 Uiso calc 1
H H4B 0.873874 0.165911 0.144629 0.093 Uiso calc 1
C C5 1.005(3) 0.0565(12) 0.1911(10) 0.083(5) Uani d 1
H H5A 1.149674 0.066472 0.168707 0.1 Uiso calc 1
H H5B 0.974778 -0.005537 0.19016 0.1 Uiso calc 1
C C6 0.984(3) 0.0910(11) 0.2780(10) 0.080(5) Uani d 1
H H6A 1.013382 0.153146 0.276219 0.097 Uiso calc 1
H H6B 1.096015 0.064487 0.313464 0.097 Uiso calc 1
C C7 0.762(2) 0.1051(7) 0.4107(7) 0.056(3) Uani d 1
H H7 0.882202 0.075639 0.44015 0.067 Uiso calc 1
C C8 0.563(3) 0.0786(10) 0.4553(8) 0.086(6) Uani d 1
H H8A 0.468938 0.128083 0.461722 0.129 Uiso calc 1
H H8B 0.599286 0.05585 0.510964 0.129 Uiso calc 1
H H8C 0.490145 0.034387 0.422389 0.129 Uiso calc 1
N N1 0.7938(13) 0.1998(5) 0.4253(4) 0.0331(16) Uani d 1
H H1A 0.691137 0.229515 0.397416 0.05 Uiso calc 1
H H1B 0.924273 0.215652 0.40592 0.05 Uiso calc 1
H H1C 0.784863 0.21113 0.481408 0.05 Uiso calc 1
C C9 0.4242(17) 0.3282(6) 0.2666(6) 0.036(2) Uani d 1
C C10 0.631(2) 0.3587(7) 0.2719(7) 0.051(3) Uani d 1
H H10 0.690085 0.370093 0.325852 0.061 Uiso calc 1
C C11 0.7566(19) 0.3734(7) 0.2006(6) 0.047(2) Uani d 1
H H11 0.899884 0.392507 0.204207 0.057 Uiso calc 1
C C12 0.6544(19) 0.3577(6) 0.1225(7) 0.046(2) Uani d 1
C C13 0.4508(18) 0.3286(7) 0.1153(7) 0.043(2) Uani d 1
H H13 0.394001 0.31832 0.0608 0.052 Uiso calc 1
C C14 0.321(2) 0.3131(6) 0.1868(6) 0.043(2) Uani d 1
H H14 0.177757 0.294286 0.182502 0.052 Uiso calc 1
C C15 0.2958(14) 0.3029(6) 0.3460(5) 0.0276(18) Uani d 1
O O1 0.4108(15) 0.2878(6) 0.4104(5) 0.061(2) Uani d 1
O O2 0.1043(14) 0.3044(6) 0.3421(5) 0.058(2) Uani d 1
Br Br1 0.8185(2) 0.37723(9) 0.02444(6) 0.0586(4) Uani d 1

loop_
_atom_site_aniso_label
_atom_site_aniso_U_11
_atom_site_aniso_U_22
_atom_site_aniso_U_33
_atom_site_aniso_U_12
_atom_site_aniso_U_13
_atom_site_aniso_U_23
C1 0.059(7) 0.061(6) 0.040(6) -0.010(6) 0.009(5) -0.008(5)
C2 0.067(8) 0.080(8) 0.058(7) 0.024(8) 0.014(6) -0.014(7)
C3 0.083(10) 0.126(14) 0.043(7) 0.023(9) -0.018(7) -0.023(8)
C4 0.080(9) 0.110(12) 0.042(6) 0.018(9) 0.026(7) 0.019(7)
C5 0.083(11) 0.104(12) 0.063(9) 0.005(10) -0.005(8) -0.020(9)
C6 0.068(9) 0.098(11) 0.076(10) -0.020(8) 0.018(8) -0.044(8)
C7 0.081(9) 0.047(6) 0.039(6) -0.012(5) -0.009(5) -0.004(5)
C8 0.137(15) 0.080(9) 0.042(7) -0.059(10) 0.017(8) -0.014(6)
N1 0.032(4) 0.050(4) 0.018(3) 0.002(4) -0.004(3) 0.001(3)
C9 0.040(5) 0.040(5) 0.028(5) -0.008(4) 0.003(4) 0.004(4)
C10 0.074(8) 0.046(6) 0.033(5) 0.002(5) 0.004(5) 0.002(4)
C11 0.070(7) 0.045(5) 0.027(4) -0.010(5) 0.003(4) 0.001(4)
C12 0.055(6) 0.044(5) 0.038(5) 0.007(5) 0.011(5) -0.001(4)
C13 0.049(6) 0.048(6) 0.032(5) 0.003(5) -0.003(5) -0.002(4)
C14 0.066(7) 0.036(4) 0.026(5) 0.001(5) -0.005(5) 0.006(4)
C15 0.025(4) 0.040(4) 0.018(4) 0.005(4) 0.006(3) 0.001(3)
O1 0.059(5) 0.093(6) 0.031(4) 0.015(5) 0.007(4) 0.008(4)
O2 0.048(5) 0.082(6) 0.044(5) -0.001(4) 0.010(4) 0.013(4)
Br1 0.0598(7) 0.0877(8) 0.0283(5) 0.0091(7) 0.0127(5) 0.0065(5)

loop_
_atom_type_symbol
_atom_type_description
_atom_type_scat_dispersion_real
_atom_type_scat_dispersion_imag
_atom_type_scat_source
C C 0.0033 0.0016 'International Tables Vol C Tables 4.2.6.8 and 6.1.1.4'
H H 0 0 'International Tables Vol C Tables 4.2.6.8 and 6.1.1.4'
N N 0.0061 0.0033 'International Tables Vol C Tables 4.2.6.8 and 6.1.1.4'
O O 0.0106 0.006 'International Tables Vol C Tables 4.2.6.8 and 6.1.1.4'
Br Br -0.2901 2.4595 'International Tables Vol C Tables 4.2.6.8 and 6.1.1.4'

loop_
_exptl_crystal_face_index_h
_exptl_crystal_face_index_k
_exptl_crystal_face_index_l
_exptl_crystal_face_perp_dist
0 1 1 0.04
0 -1 -1 0.05
1 1 0 0.271
-1 -1 0 0.296
0 1 -2 0.06
0 -1 2 0.013
0 2 -1 0.063
0 -2 1 0.014

loop_
_geom_angle_atom_site_label_1
_geom_angle_atom_site_label_2
_geom_angle_atom_site_label_3
_geom_angle
C2 C1 C6 107.4(12)
C2 C1 C7 111.0(11)
C6 C1 C7 115.2(11)
C2 C1 H1 107.7
C6 C1 H1 107.7
C7 C1 H1 107.7
C1 C2 C3 108.4(11)
C1 C2 H2A 110
C3 C2 H2A 110
C1 C2 H2B 110
C3 C2 H2B 110
H2A C2 H2B 108.4
C4 C3 C2 107.9(13)
C4 C3 H3A 110.1
C2 C3 H3A 110.1
C4 C3 H3B 110.1
C2 C3 H3B 110.1
H3A C3 H3B 108.4
C5 C4 C3 110.3(13)
C5 C4 H4A 109.6
C3 C4 H4A 109.6
C5 C4 H4B 109.6
C3 C4 H4B 109.6
H4A C4 H4B 108.1
C4 C5 C6 104.8(15)
C4 C5 H5A 110.8
C6 C5 H5A 110.8
C4 C5 H5B 110.8
C6 C5 H5B 110.8
H5A C5 H5B 108.9
C5 C6 C1 115.8(13)
C5 C6 H6A 108.3
C1 C6 H6A 108.3
C5 C6 H6B 108.3
C1 C6 H6B 108.3
H6A C6 H6B 107.4
C8 C7 C1 114.4(11)
C8 C7 N1 108.0(11)
C1 C7 N1 114.9(9)
C8 C7 H7 106.3
C1 C7 H7 106.3
N1 C7 H7 106.3
C7 C8 H8A 109.5
C7 C8 H8B 109.5
H8A C8 H8B 109.5
C7 C8 H8C 109.5
H8A C8 H8C 109.5
H8B C8 H8C 109.5
C7 N1 H1A 109.5
C7 N1 H1B 109.5
H1A N1 H1B 109.5
C7 N1 H1C 109.5
H1A N1 H1C 109.5
H1B N1 H1C 109.5
C10 C9 C14 122.0(10)
C10 C9 C15 121.8(9)
C14 C9 C15 116.1(9)
C9 C10 C11 122.3(11)
C9 C10 H10 118.8
C11 C10 H10 118.8
C10 C11 C12 115.2(11)
C10 C11 H11 122.4
C12 C11 H11 122.4
C13 C12 C11 123.8(10)
C13 C12 Br1 119.8(9)
C11 C12 Br1 116.5(9)
C12 C13 C14 121.9(10)
C12 C13 H13 119
C14 C13 H13 119
C13 C14 C9 114.7(11)
C13 C14 H14 122.6
C9 C14 H14 122.6
O2 C15 O1 127.7(9)
O2 C15 C9 118.2(8)
O1 C15 C9 114.0(8)

loop_
_geom_bond_atom_site_label_1
_geom_bond_atom_site_label_2
_geom_bond_distance
C1 C2 1.475(19)
C1 C6 1.498(19)
C1 C7 1.507(16)
C1 H1 1
C2 C3 1.604(18)
C2 H2A 0.99
C2 H2B 0.99
C3 C4 1.50(2)
C3 H3A 0.99
C3 H3B 0.99
C4 C5 1.48(2)
C4 H4A 0.99
C4 H4B 0.99
C5 C6 1.49(2)
C5 H5A 0.99
C5 H5B 0.99
C6 H6A 0.99
C6 H6B 0.99
C7 C8 1.50(2)
C7 N1 1.515(13)
C7 H7 1
C8 H8A 0.98
C8 H8B 0.98
C8 H8C 0.98
N1 H1A 0.91
N1 H1B 0.91
N1 H1C 0.91
C9 C10 1.389(17)
C9 C14 1.442(14)
C9 C15 1.548(12)
C10 C11 1.397(15)
C10 H10 0.95
C11 C12 1.418(15)
C11 H11 0.95
C12 C13 1.362(17)
C12 Br1 1.892(11)
C13 C14 1.418(15)
C13 H13 0.95
C14 H14 0.95
C15 O2 1.204(12)
C15 O1 1.273(12)

loop_
_geom_hbond_atom_site_label_D
_geom_hbond_atom_site_label_H
_geom_hbond_atom_site_label_A
_geom_hbond_site_symmetry_A
_geom_hbond_distance_DH
_geom_hbond_distance_HA
_geom_hbond_distance_DA
_geom_hbond_angle_DHA
_geom_hbond_publ_flag
N1 H1A O1 . 0.91 1.99 2.781(12) 144 yes
N1 H1B O2 1_655 0.91 2.06 2.870(12) 147.7 yes
N1 H1C O1 3_556 0.91 1.89 2.718(10) 149.9 yes

loop_
_geom_torsion_atom_site_label_1
_geom_torsion_atom_site_label_2
_geom_torsion_atom_site_label_3
_geom_torsion_atom_site_label_4
_geom_torsion
C6 C1 C2 C3 56.2(16)
C7 C1 C2 C3 -177.1(13)
C1 C2 C3 C4 -60.0(18)
C2 C3 C4 C5 63.5(19)
C3 C4 C5 C6 -62.2(18)
C4 C5 C6 C1 62(2)
C2 C1 C6 C5 -61.5(19)
C7 C1 C6 C5 174.3(14)
C2 C1 C7 C8 67.0(16)
C6 C1 C7 C8 -170.7(15)
C2 C1 C7 N1 -58.7(15)
C6 C1 C7 N1 63.5(17)
C14 C9 C10 C11 -2.8(17)
C15 C9 C10 C11 173.2(10)
C9 C10 C11 C12 2.1(16)
C10 C11 C12 C13 -1.5(16)
C10 C11 C12 Br1 179.8(8)
C11 C12 C13 C14 1.4(17)
Br1 C12 C13 C14 -179.9(8)
C12 C13 C14 C9 -1.8(15)
C10 C9 C14 C13 2.5(14)
C15 C9 C14 C13 -173.7(9)
C10 C9 C15 O2 155.7(11)
C14 C9 C15 O2 -28.1(14)
C10 C9 C15 O1 -20.1(14)
C14 C9 C15 O1 156.1(9)

_cod_database_fobs_code 2242475
